data_4304051
loop_
_publ_author_name
'Erin L. Norton'
'Kara L. S. Szekely'
'Jonathan W. Dube'
'Paolo G. Bomben'
'Charles L. B. Macdonald'

_publ_section_title
;
A Convenient Preparative Method for Cyclic Triphosphenium Bromide and
Chloride Salts
;
_journal_name_full 'Inorganic Chemistry'
_journal_page_first 1196
_journal_page_last 1203
_journal_paper_doi 10.1021/ic701342u
_journal_volume 47
_journal_year 2008
_chemical_formula_moiety 'C27 H26 P3, H1 Cl2'
_chemical_formula_sum 'C27 H27 Cl2 P3'
_chemical_formula_weight 515.30
_chemical_name_systematic
;
 ?
;
_space_group_IT_number 14
_symmetry_cell_setting monoclinic
_symmetry_space_group_name_Hall '-P 2yn'
_symmetry_space_group_name_H-M 'P 1 21/n 1'
_atom_sites_solution_hydrogens geom
_atom_sites_solution_primary direct
_atom_sites_solution_secondary difmap
_audit_creation_method SHELXL-97
_cell_angle_alpha 90.00
_cell_angle_beta 91.516(2)
_cell_angle_gamma 90.00
_cell_formula_units_Z 4
_cell_length_a 12.594(2)
_cell_length_b 16.088(3)
_cell_length_c 12.686(2)
_cell_measurement_reflns_used 5790
_cell_measurement_temperature 173(2)
_cell_measurement_theta_max 27.50
_cell_measurement_theta_min 2.04
_cell_volume 2569.4(7)
_computing_cell_refinement 'Bruker SMART'
_computing_data_collection 'Bruker SMART'
_computing_data_reduction 'Bruker SAINT'
_computing_molecular_graphics 'Bruker SHELXTL'
_computing_publication_material 'Bruker SHELXTL'
_computing_structure_refinement 'SHELXL-97 (Sheldrick, 1997)'
_computing_structure_solution 'Bruker SHELXTL'
_diffrn_ambient_temperature 173(2)
_diffrn_measured_fraction_theta_full 0.978
_diffrn_measured_fraction_theta_max 0.978
_diffrn_measurement_device_type 'CCD area detector'
_diffrn_measurement_method 'phi and omega scans'
_diffrn_radiation_monochromator graphite
_diffrn_radiation_source 'fine-focus sealed tube'
_diffrn_radiation_type MoK\a
_diffrn_radiation_wavelength 0.71073
_diffrn_reflns_av_R_equivalents 0.0435
_diffrn_reflns_av_sigmaI/netI 0.0429
_diffrn_reflns_limit_h_max 16
_diffrn_reflns_limit_h_min -15
_diffrn_reflns_limit_k_max 20
_diffrn_reflns_limit_k_min -20
_diffrn_reflns_limit_l_max 16
_diffrn_reflns_limit_l_min -16
_diffrn_reflns_number 21165
_diffrn_reflns_theta_full 27.50
_diffrn_reflns_theta_max 27.50
_diffrn_reflns_theta_min 2.04
_exptl_absorpt_coefficient_mu 0.454
_exptl_absorpt_correction_T_max 0.956
_exptl_absorpt_correction_T_min 0.784
_exptl_absorpt_correction_type multi-scan
_exptl_absorpt_process_details 'SADABS, Bruker 2000'
_exptl_crystal_colour colourless
_exptl_crystal_density_diffrn 1.332
_exptl_crystal_density_method 'not measured'
_exptl_crystal_description prism
_exptl_crystal_F_000 1072
_exptl_crystal_size_max 0.40
_exptl_crystal_size_mid 0.20
_exptl_crystal_size_min 0.10
_refine_diff_density_max 0.434
_refine_diff_density_min -0.313
_refine_diff_density_rms 0.084
_refine_ls_extinction_method none
_refine_ls_goodness_of_fit_ref 1.032
_refine_ls_hydrogen_treatment mixed
_refine_ls_matrix_type full
_refine_ls_number_parameters 293
_refine_ls_number_reflns 5770
_refine_ls_number_restraints 0
_refine_ls_restrained_S_all 1.032
_refine_ls_R_factor_all 0.0604
_refine_ls_R_factor_gt 0.0410
_refine_ls_shift/su_max 0.001
_refine_ls_shift/su_mean 0.000
_refine_ls_structure_factor_coef Fsqd
_refine_ls_weighting_details 'calc w=1/[\s^2^(Fo^2^)+(0.0458P)^2^+0.9343P] where P=(Fo^2^+2Fc^2^)/3'
_refine_ls_weighting_scheme calc
_refine_ls_wR_factor_gt 0.0912
_refine_ls_wR_factor_ref 0.0997
_reflns_number_gt 4445
_reflns_number_total 5770
_reflns_threshold_expression >2sigma(I)
_cod_data_source_file ic701342u-file005.cif
_cod_data_source_block p21n
_cod_depositor_comments
;
The following automatic conversions were performed:
'_symmetry_cell_setting' value 'Monoclinic' changed to 'monoclinic'
according to '/home/saulius/struct/CIF-dictionaries/cif_core.dic'
dictionary named 'cif_core.dic' version 2.4.1 from 2010-06-29.

Automatic conversion script
Id: cif_fix_enum 1527 2010-12-29 10:47:43Z saulius 
;
_cod_original_cell_volume 2569.3(8)
_cod_database_code 4304051

loop_
_symmetry_equiv_pos_as_xyz
'x, y, z'
'-x+1/2, y+1/2, -z+1/2'
'-x, -y, -z'
'x-1/2, -y-1/2, z-1/2'

loop_
_atom_site_label
_atom_site_type_symbol
_atom_site_fract_x
_atom_site_fract_y
_atom_site_fract_z
_atom_site_U_iso_or_equiv
_atom_site_adp_type
_atom_site_occupancy
_atom_site_symmetry_multiplicity
_atom_site_calc_flag
_atom_site_refinement_flags
_atom_site_disorder_assembly
_atom_site_disorder_group
Cl1 Cl 0.33351(5) 0.50553(4) 0.69042(5) 0.04780(17) Uani 1 1 d . . .
Cl2 Cl 0.35163(5) 0.62018(4) 0.88806(6) 0.05121(18) Uani 1 1 d . . .
H1 H 0.343(3) 0.565(2) 0.789(3) 0.119(13) Uiso 1 1 d . . .
P1 P 0.58590(4) 0.14191(3) 0.37642(4) 0.02276(12) Uani 1 1 d . . .
P2 P 0.53211(5) 0.01670(3) 0.37200(4) 0.02674(13) Uani 1 1 d . . .
P3 P 0.47090(4) 0.01896(3) 0.21531(4) 0.02199(12) Uani 1 1 d . . .
C4 C 0.54767(16) 0.07897(12) 0.12323(14) 0.0259(4) Uani 1 1 d . . .
H4A H 0.6168 0.0510 0.1137 0.031 Uiso 1 1 calc R . .
H4B H 0.5095 0.0796 0.0540 0.031 Uiso 1 1 calc R . .
C5 C 0.56813(17) 0.16873(12) 0.15836(15) 0.0274(4) Uani 1 1 d . . .
H5A H 0.5984 0.2001 0.0991 0.033 Uiso 1 1 calc R . .
H5B H 0.4996 0.1950 0.1756 0.033 Uiso 1 1 calc R . .
C6 C 0.64395(16) 0.17497(13) 0.25426(15) 0.0269(4) Uani 1 1 d . . .
H6A H 0.6678 0.2333 0.2620 0.032 Uiso 1 1 calc R . .
H6B H 0.7074 0.1405 0.2414 0.032 Uiso 1 1 calc R . .
C11 C 0.69122(16) 0.14353(12) 0.47578(15) 0.0242(4) Uani 1 1 d . . .
C12 C 0.77592(17) 0.08915(13) 0.46474(17) 0.0316(5) Uani 1 1 d . . .
H12 H 0.7760 0.0511 0.4075 0.038 Uiso 1 1 calc R . .
C13 C 0.85990(18) 0.09029(14) 0.53680(18) 0.0363(5) Uani 1 1 d . . .
H13 H 0.9182 0.0536 0.5287 0.044 Uiso 1 1 calc R . .
C14 C 0.85905(18) 0.14515(15) 0.62122(17) 0.0369(5) Uani 1 1 d . . .
H14 H 0.9166 0.1458 0.6711 0.044 Uiso 1 1 calc R . .
C15 C 0.77518(19) 0.19841(15) 0.63258(17) 0.0379(5) Uani 1 1 d . . .
H15 H 0.7749 0.2357 0.6907 0.045 Uiso 1 1 calc R . .
C16 C 0.69083(17) 0.19850(13) 0.56038(16) 0.0303(5) Uani 1 1 d . . .
H16 H 0.6331 0.2358 0.5685 0.036 Uiso 1 1 calc R . .
C21 C 0.49256(15) 0.22084(12) 0.41487(15) 0.0248(4) Uani 1 1 d . . .
C22 C 0.41667(18) 0.20101(14) 0.48825(17) 0.0347(5) Uani 1 1 d . . .
H22 H 0.4081 0.1450 0.5101 0.042 Uiso 1 1 calc R . .
C23 C 0.35367(19) 0.26262(16) 0.5295(2) 0.0424(6) Uani 1 1 d . . .
H23 H 0.3030 0.2492 0.5810 0.051 Uiso 1 1 calc R . .
C24 C 0.36454(19) 0.34416(15) 0.4957(2) 0.0418(6) Uani 1 1 d . . .
H24 H 0.3211 0.3866 0.5238 0.050 Uiso 1 1 calc R . .
C25 C 0.43806(19) 0.36348(13) 0.4215(2) 0.0386(5) Uani 1 1 d . . .
H25 H 0.4444 0.4192 0.3977 0.046 Uiso 1 1 calc R . .
C26 C 0.50257(17) 0.30291(13) 0.38139(17) 0.0315(5) Uani 1 1 d . . .
H26 H 0.5539 0.3170 0.3309 0.038 Uiso 1 1 calc R . .
C31 C 0.47780(16) -0.08829(12) 0.17398(14) 0.0237(4) Uani 1 1 d . . .
C32 C 0.57770(17) -0.12439(13) 0.16422(17) 0.0328(5) Uani 1 1 d . . .
H32 H 0.6400 -0.0928 0.1794 0.039 Uiso 1 1 calc R . .
C33 C 0.58585(19) -0.20637(14) 0.13239(19) 0.0404(6) Uani 1 1 d . . .
H33 H 0.6539 -0.2307 0.1241 0.048 Uiso 1 1 calc R . .
C34 C 0.49526(19) -0.25311(14) 0.11257(18) 0.0382(5) Uani 1 1 d . . .
H34 H 0.5012 -0.3095 0.0911 0.046 Uiso 1 1 calc R . .
C35 C 0.39674(18) -0.21803(14) 0.12399(18) 0.0359(5) Uani 1 1 d . . .
H35 H 0.3347 -0.2505 0.1112 0.043 Uiso 1 1 calc R . .
C36 C 0.38732(17) -0.13543(13) 0.15404(16) 0.0282(4) Uani 1 1 d . . .
H36 H 0.3190 -0.1113 0.1609 0.034 Uiso 1 1 calc R . .
C41 C 0.33341(16) 0.05054(12) 0.19979(16) 0.0259(4) Uani 1 1 d . . .
C42 C 0.28684(18) 0.06139(13) 0.09981(17) 0.0328(5) Uani 1 1 d . . .
H42 H 0.3287 0.0561 0.0390 0.039 Uiso 1 1 calc R . .
C43 C 0.17997(19) 0.07978(14) 0.0891(2) 0.0408(6) Uani 1 1 d . . .
H43 H 0.1485 0.0871 0.0208 0.049 Uiso 1 1 calc R . .
C44 C 0.11883(19) 0.08760(14) 0.1772(2) 0.0433(6) Uani 1 1 d . . .
H44 H 0.0454 0.1006 0.1697 0.052 Uiso 1 1 calc R . .
C45 C 0.16428(19) 0.07653(15) 0.2760(2) 0.0434(6) Uani 1 1 d . . .
H45 H 0.1219 0.0815 0.3366 0.052 Uiso 1 1 calc R . .
C46 C 0.27152(18) 0.05823(14) 0.28782(18) 0.0347(5) Uani 1 1 d . . .
H46 H 0.3025 0.0510 0.3563 0.042 Uiso 1 1 calc R . .

loop_
_atom_site_aniso_label
_atom_site_aniso_U_11
_atom_site_aniso_U_22
_atom_site_aniso_U_33
_atom_site_aniso_U_23
_atom_site_aniso_U_13
_atom_site_aniso_U_12
Cl1 0.0453(4) 0.0529(4) 0.0458(4) -0.0044(3) 0.0109(3) -0.0041(3)
Cl2 0.0564(4) 0.0329(3) 0.0643(4) -0.0052(3) 0.0005(3) -0.0092(3)
P1 0.0277(3) 0.0201(2) 0.0203(2) -0.00068(19) -0.0017(2) 0.0011(2)
P2 0.0406(3) 0.0211(3) 0.0183(2) 0.0012(2) -0.0030(2) -0.0012(2)
P3 0.0274(3) 0.0208(2) 0.0178(2) -0.00009(19) 0.00075(19) -0.0007(2)
C4 0.0312(11) 0.0293(11) 0.0172(9) -0.0002(8) 0.0015(8) -0.0041(9)
C5 0.0346(11) 0.0251(10) 0.0226(10) 0.0045(8) 0.0014(9) -0.0044(9)
C6 0.0286(11) 0.0257(10) 0.0265(10) 0.0009(8) 0.0024(8) -0.0021(8)
C11 0.0278(10) 0.0223(10) 0.0225(9) 0.0006(8) -0.0024(8) -0.0018(8)
C12 0.0359(12) 0.0271(11) 0.0315(11) -0.0032(9) -0.0047(9) 0.0028(9)
C13 0.0335(12) 0.0360(12) 0.0389(12) 0.0045(10) -0.0048(10) 0.0050(10)
C14 0.0337(12) 0.0442(13) 0.0324(12) 0.0037(10) -0.0098(10) -0.0070(10)
C15 0.0418(13) 0.0429(13) 0.0287(11) -0.0085(10) -0.0034(10) -0.0080(11)
C16 0.0327(11) 0.0306(11) 0.0275(11) -0.0048(9) 0.0001(9) -0.0006(9)
C21 0.0261(10) 0.0229(10) 0.0251(10) -0.0022(8) -0.0031(8) 0.0019(8)
C22 0.0361(12) 0.0300(12) 0.0382(12) 0.0014(9) 0.0053(10) 0.0020(9)
C23 0.0371(13) 0.0450(14) 0.0456(14) -0.0029(11) 0.0110(11) 0.0052(11)
C24 0.0370(13) 0.0362(13) 0.0519(15) -0.0147(11) -0.0037(11) 0.0142(10)
C25 0.0420(13) 0.0239(11) 0.0493(14) -0.0001(10) -0.0075(11) 0.0059(10)
C26 0.0332(12) 0.0278(11) 0.0333(11) 0.0015(9) -0.0020(9) 0.0024(9)
C31 0.0321(11) 0.0216(9) 0.0173(9) 0.0000(7) 0.0003(8) 0.0000(8)
C32 0.0294(11) 0.0297(11) 0.0392(12) -0.0034(9) -0.0001(9) 0.0007(9)
C33 0.0355(13) 0.0338(13) 0.0522(15) -0.0051(11) 0.0044(11) 0.0083(10)
C34 0.0516(15) 0.0229(11) 0.0404(13) -0.0053(9) 0.0054(11) 0.0011(10)
C35 0.0391(13) 0.0276(11) 0.0410(13) -0.0042(9) 0.0003(10) -0.0079(10)
C36 0.0287(11) 0.0256(10) 0.0304(11) 0.0002(8) 0.0025(9) -0.0008(8)
C41 0.0287(10) 0.0185(9) 0.0304(10) -0.0014(8) -0.0001(8) 0.0020(8)
C42 0.0357(12) 0.0298(11) 0.0327(11) 0.0006(9) -0.0017(9) 0.0026(9)
C43 0.0411(13) 0.0303(12) 0.0503(14) -0.0002(10) -0.0134(12) 0.0036(10)
C44 0.0289(12) 0.0298(12) 0.0711(18) -0.0004(12) -0.0012(12) 0.0032(10)
C45 0.0370(13) 0.0361(13) 0.0578(16) -0.0010(11) 0.0146(12) 0.0035(11)
C46 0.0355(12) 0.0338(12) 0.0352(12) 0.0013(9) 0.0053(10) 0.0019(10)

loop_
_atom_type_symbol
_atom_type_description
_atom_type_scat_dispersion_real
_atom_type_scat_dispersion_imag
_atom_type_scat_source
C C 0.0033 0.0016 'International Tables Vol C Tables 4.2.6.8 and 6.1.1.4'
H H 0.0000 0.0000 'International Tables Vol C Tables 4.2.6.8 and 6.1.1.4'
P P 0.1023 0.0942 'International Tables Vol C Tables 4.2.6.8 and 6.1.1.4'
Cl Cl 0.1484 0.1585 'International Tables Vol C Tables 4.2.6.8 and 6.1.1.4'

loop_
_geom_angle_atom_site_label_1
_geom_angle_atom_site_label_2
_geom_angle_atom_site_label_3
_geom_angle
_geom_angle_site_symmetry_1
_geom_angle_site_symmetry_3
_geom_angle_publ_flag
C11 P1 C21 105.82(9) . . ?
C11 P1 C6 106.70(9) . . ?
C21 P1 C6 107.76(10) . . ?
C11 P1 P2 105.06(7) . . ?
C21 P1 P2 117.66(7) . . ?
C6 P1 P2 113.04(7) . . ?
P3 P2 P1 96.70(3) . . ?
C31 P3 C41 106.84(9) . . ?
C31 P3 C4 106.91(9) . . ?
C41 P3 C4 107.77(10) . . ?
C31 P3 P2 103.73(6) . . ?
C41 P3 P2 115.55(7) . . ?
C4 P3 P2 115.30(7) . . ?
C5 C4 P3 113.76(14) . . ?
C5 C4 H4A 108.8 . . ?
P3 C4 H4A 108.8 . . ?
C5 C4 H4B 108.8 . . ?
P3 C4 H4B 108.8 . . ?
H4A C4 H4B 107.7 . . ?
C6 C5 C4 112.96(16) . . ?
C6 C5 H5A 109.0 . . ?
C4 C5 H5A 109.0 . . ?
C6 C5 H5B 109.0 . . ?
C4 C5 H5B 109.0 . . ?
H5A C5 H5B 107.8 . . ?
C5 C6 P1 113.80(14) . . ?
C5 C6 H6A 108.8 . . ?
P1 C6 H6A 108.8 . . ?
C5 C6 H6B 108.8 . . ?
P1 C6 H6B 108.8 . . ?
H6A C6 H6B 107.7 . . ?
C12 C11 C16 119.77(18) . . ?
C12 C11 P1 118.18(15) . . ?
C16 C11 P1 122.03(16) . . ?
C13 C12 C11 120.1(2) . . ?
C13 C12 H12 119.9 . . ?
C11 C12 H12 119.9 . . ?
C12 C13 C14 119.9(2) . . ?
C12 C13 H13 120.1 . . ?
C14 C13 H13 120.1 . . ?
C15 C14 C13 120.0(2) . . ?
C15 C14 H14 120.0 . . ?
C13 C14 H14 120.0 . . ?
C14 C15 C16 120.7(2) . . ?
C14 C15 H15 119.6 . . ?
C16 C15 H15 119.6 . . ?
C15 C16 C11 119.5(2) . . ?
C15 C16 H16 120.3 . . ?
C11 C16 H16 120.3 . . ?
C22 C21 C26 119.42(19) . . ?
C22 C21 P1 118.93(16) . . ?
C26 C21 P1 121.27(16) . . ?
C23 C22 C21 120.1(2) . . ?
C23 C22 H22 119.9 . . ?
C21 C22 H22 119.9 . . ?
C22 C23 C24 119.9(2) . . ?
C22 C23 H23 120.0 . . ?
C24 C23 H23 120.0 . . ?
C25 C24 C23 120.0(2) . . ?
C25 C24 H24 120.0 . . ?
C23 C24 H24 120.0 . . ?
C24 C25 C26 120.6(2) . . ?
C24 C25 H25 119.7 . . ?
C26 C25 H25 119.7 . . ?
C25 C26 C21 120.0(2) . . ?
C25 C26 H26 120.0 . . ?
C21 C26 H26 120.0 . . ?
C36 C31 C32 119.69(19) . . ?
C36 C31 P3 121.99(16) . . ?
C32 C31 P3 118.31(15) . . ?
C33 C32 C31 119.8(2) . . ?
C33 C32 H32 120.1 . . ?
C31 C32 H32 120.1 . . ?
C34 C33 C32 120.2(2) . . ?
C34 C33 H33 119.9 . . ?
C32 C33 H33 119.9 . . ?
C35 C34 C33 120.0(2) . . ?
C35 C34 H34 120.0 . . ?
C33 C34 H34 120.0 . . ?
C34 C35 C36 120.4(2) . . ?
C34 C35 H35 119.8 . . ?
C36 C35 H35 119.8 . . ?
C31 C36 C35 119.9(2) . . ?
C31 C36 H36 120.1 . . ?
C35 C36 H36 120.1 . . ?
C46 C41 C42 119.4(2) . . ?
C46 C41 P3 119.65(16) . . ?
C42 C41 P3 120.82(16) . . ?
C43 C42 C41 120.1(2) . . ?
C43 C42 H42 119.9 . . ?
C41 C42 H42 119.9 . . ?
C44 C43 C42 120.2(2) . . ?
C44 C43 H43 119.9 . . ?
C42 C43 H43 119.9 . . ?
C45 C44 C43 119.9(2) . . ?
C45 C44 H44 120.0 . . ?
C43 C44 H44 120.0 . . ?
C44 C45 C46 120.4(2) . . ?
C44 C45 H45 119.8 . . ?
C46 C45 H45 119.8 . . ?
C41 C46 C45 120.0(2) . . ?
C41 C46 H46 120.0 . . ?
C45 C46 H46 120.0 . . ?

loop_
_geom_bond_atom_site_label_1
_geom_bond_atom_site_label_2
_geom_bond_distance
_geom_bond_site_symmetry_2
_geom_bond_publ_flag
Cl1 H1 1.58(4) . ?
Cl2 H1 1.54(4) . ?
P1 C11 1.8056(19) . ?
P1 C21 1.806(2) . ?
P1 C6 1.811(2) . ?
P1 P2 2.1254(8) . ?
P2 P3 2.1132(8) . ?
P3 C31 1.806(2) . ?
P3 C41 1.810(2) . ?
P3 C4 1.814(2) . ?
C4 C5 1.531(3) . ?
C4 H4A 0.9900 . ?
C4 H4B 0.9900 . ?
C5 C6 1.530(3) . ?
C5 H5A 0.9900 . ?
C5 H5B 0.9900 . ?
C6 H6A 0.9900 . ?
C6 H6B 0.9900 . ?
C11 C12 1.390(3) . ?
C11 C16 1.391(3) . ?
C12 C13 1.380(3) . ?
C12 H12 0.9500 . ?
C13 C14 1.388(3) . ?
C13 H13 0.9500 . ?
C14 C15 1.371(3) . ?
C14 H14 0.9500 . ?
C15 C16 1.384(3) . ?
C15 H15 0.9500 . ?
C16 H16 0.9500 . ?
C21 C22 1.389(3) . ?
C21 C26 1.394(3) . ?
C22 C23 1.381(3) . ?
C22 H22 0.9500 . ?
C23 C24 1.388(3) . ?
C23 H23 0.9500 . ?
C24 C25 1.373(4) . ?
C24 H24 0.9500 . ?
C25 C26 1.375(3) . ?
C25 H25 0.9500 . ?
C26 H26 0.9500 . ?
C31 C36 1.386(3) . ?
C31 C32 1.394(3) . ?
C32 C33 1.384(3) . ?
C32 H32 0.9500 . ?
C33 C34 1.384(3) . ?
C33 H33 0.9500 . ?
C34 C35 1.374(3) . ?
C34 H34 0.9500 . ?
C35 C36 1.388(3) . ?
C35 H35 0.9500 . ?
C36 H36 0.9500 . ?
C41 C46 1.384(3) . ?
C41 C42 1.394(3) . ?
C42 C43 1.381(3) . ?
C42 H42 0.9500 . ?
C43 C44 1.380(4) . ?
C43 H43 0.9500 . ?
C44 C45 1.376(4) . ?
C44 H44 0.9500 . ?
C45 C46 1.386(3) . ?
C45 H45 0.9500 . ?
C46 H46 0.9500 . ?

loop_
_geom_torsion_atom_site_label_1
_geom_torsion_atom_site_label_2
_geom_torsion_atom_site_label_3
_geom_torsion_atom_site_label_4
_geom_torsion
_geom_torsion_site_symmetry_1
_geom_torsion_site_symmetry_2
_geom_torsion_site_symmetry_3
_geom_torsion_site_symmetry_4
_geom_torsion_publ_flag
C11 P1 P2 P3 -154.98(7) . . . . ?
C21 P1 P2 P3 87.65(8) . . . . ?
C6 P1 P2 P3 -39.01(8) . . . . ?
P1 P2 P3 C31 154.07(7) . . . . ?
P1 P2 P3 C41 -89.35(8) . . . . ?
P1 P2 P3 C4 37.53(8) . . . . ?
C31 P3 C4 C5 -168.91(14) . . . . ?
C41 P3 C4 C5 76.54(16) . . . . ?
P2 P3 C4 C5 -54.18(16) . . . . ?
P3 C4 C5 C6 69.0(2) . . . . ?
C4 C5 C6 P1 -72.4(2) . . . . ?
C11 P1 C6 C5 174.04(14) . . . . ?
C21 P1 C6 C5 -72.69(16) . . . . ?
P2 P1 C6 C5 59.05(16) . . . . ?
C21 P1 C11 C12 -178.93(16) . . . . ?
C6 P1 C11 C12 -64.35(18) . . . . ?
P2 P1 C11 C12 55.90(17) . . . . ?
C21 P1 C11 C16 -0.5(2) . . . . ?
C6 P1 C11 C16 114.06(18) . . . . ?
P2 P1 C11 C16 -125.68(17) . . . . ?
C16 C11 C12 C13 -0.7(3) . . . . ?
P1 C11 C12 C13 177.74(17) . . . . ?
C11 C12 C13 C14 0.8(3) . . . . ?
C12 C13 C14 C15 -0.4(4) . . . . ?
C13 C14 C15 C16 -0.2(4) . . . . ?
C14 C15 C16 C11 0.3(3) . . . . ?
C12 C11 C16 C15 0.1(3) . . . . ?
P1 C11 C16 C15 -178.26(17) . . . . ?
C11 P1 C21 C22 -83.82(18) . . . . ?
C6 P1 C21 C22 162.32(16) . . . . ?
P2 P1 C21 C22 33.14(18) . . . . ?
C11 P1 C21 C26 89.08(17) . . . . ?
C6 P1 C21 C26 -24.77(19) . . . . ?
P2 P1 C21 C26 -153.95(14) . . . . ?
C26 C21 C22 C23 -1.7(3) . . . . ?
P1 C21 C22 C23 171.37(17) . . . . ?
C21 C22 C23 C24 1.6(4) . . . . ?
C22 C23 C24 C25 -0.2(4) . . . . ?
C23 C24 C25 C26 -1.0(4) . . . . ?
C24 C25 C26 C21 0.9(3) . . . . ?
C22 C21 C26 C25 0.4(3) . . . . ?
P1 C21 C26 C25 -172.44(16) . . . . ?
C41 P3 C31 C36 -10.13(19) . . . . ?
C4 P3 C31 C36 -125.30(17) . . . . ?
P2 P3 C31 C36 112.41(16) . . . . ?
C41 P3 C31 C32 171.17(16) . . . . ?
C4 P3 C31 C32 56.00(18) . . . . ?
P2 P3 C31 C32 -66.29(16) . . . . ?
C36 C31 C32 C33 1.5(3) . . . . ?
P3 C31 C32 C33 -179.79(18) . . . . ?
C31 C32 C33 C34 -1.5(4) . . . . ?
C32 C33 C34 C35 0.3(4) . . . . ?
C33 C34 C35 C36 0.8(3) . . . . ?
C32 C31 C36 C35 -0.3(3) . . . . ?
P3 C31 C36 C35 -179.02(16) . . . . ?
C34 C35 C36 C31 -0.8(3) . . . . ?
C31 P3 C41 C46 104.54(18) . . . . ?
C4 P3 C41 C46 -140.87(17) . . . . ?
P2 P3 C41 C46 -10.28(19) . . . . ?
C31 P3 C41 C42 -70.79(19) . . . . ?
C4 P3 C41 C42 43.81(19) . . . . ?
P2 P3 C41 C42 174.40(15) . . . . ?
C46 C41 C42 C43 0.1(3) . . . . ?
P3 C41 C42 C43 175.44(17) . . . . ?
C41 C42 C43 C44 0.1(3) . . . . ?
C42 C43 C44 C45 -0.4(3) . . . . ?
C43 C44 C45 C46 0.5(4) . . . . ?
C42 C41 C46 C45 0.0(3) . . . . ?
P3 C41 C46 C45 -175.36(17) . . . . ?
C44 C45 C46 C41 -0.4(4) . . . . ?
